data_7251233
loop_
_publ_author_name
'Zhao, Tian-Yi'
'Gao, Qian'
'Gao, Shu-Man'
'Chen, Zhen'
'Zhang, Wen-Jing'
'Fan, Wen-Jie'
'Liu, Hailong'
'Guo, Chunsheng'
'Zhang, Dong-Mei'
'Zhang, Xia'

_publ_section_title
;
 Synthesis, Structures and Cr 2 O 7 2-Fluorescent Sensing Properties of
 Novel Zn(&#x2161;)/Cd(&#x2161;) Metal-Organic Frameworks with Diverse
 N/O-Donor Ligands
;
_journal_name_full CrystEngComm
_journal_paper_doi 10.1039/D5CE00896D
_journal_year 2025
_chemical_formula_moiety '0.25(C256 H176 N40 O64 Zn12)'
_chemical_formula_sum 'C64 H44 N10 O16 Zn3'
_chemical_formula_weight 1405.20
_space_group_crystal_system monoclinic
_space_group_IT_number 15
_space_group_name_Hall '-C 2yc'
_space_group_name_H-M_alt 'C 1 2/c 1'
_atom_sites_solution_hydrogens mixed
_atom_sites_solution_primary dual
_audit_creation_date 2021-12-25
_audit_creation_method
;
Olex2 1.2
(compiled 2018.05.29 svn.r3508 for OlexSys, GUI svn.r5506)
;
_audit_update_record
;
2021-12-26 deposited with the CCDC.	2025-10-30 downloaded from the CCDC.
;
_cell_angle_alpha 90
_cell_angle_beta 123.232(2)
_cell_angle_gamma 90
_cell_formula_units_Z 4
_cell_length_a 27.672(2)
_cell_length_b 10.6034(6)
_cell_length_c 24.2857(16)
_cell_measurement_reflns_used 3103
_cell_measurement_temperature 150
_cell_measurement_theta_max 26.293
_cell_measurement_theta_min 2.537
_cell_volume 5960.5(7)
_computing_cell_refinement 'SAINT V8.40A (?, 2016)'
_computing_data_reduction 'SAINT V8.40A (?, 2016)'
_computing_molecular_graphics 'Olex2 (Dolomanov et al., 2009)'
_computing_publication_material 'Olex2 (Dolomanov et al., 2009)'
_computing_structure_refinement 'ShelXL (Sheldrick, 2015)'
_computing_structure_solution 'ShelXT (Sheldrick, 2015)'
_diffrn_ambient_temperature 150
_diffrn_measured_fraction_theta_full 0.991
_diffrn_measured_fraction_theta_max 0.982
_diffrn_measurement_device_type 'Bruker D8 VENTURE'
_diffrn_measurement_method '\f and \w scans'
_diffrn_radiation_type MoK\a
_diffrn_radiation_wavelength 0.71073
_diffrn_reflns_av_R_equivalents 0.0929
_diffrn_reflns_av_unetI/netI 0.0944
_diffrn_reflns_Laue_measured_fraction_full 0.991
_diffrn_reflns_Laue_measured_fraction_max 0.982
_diffrn_reflns_limit_h_max 34
_diffrn_reflns_limit_h_min -27
_diffrn_reflns_limit_k_max 12
_diffrn_reflns_limit_k_min -13
_diffrn_reflns_limit_l_max 30
_diffrn_reflns_limit_l_min -30
_diffrn_reflns_number 21817
_diffrn_reflns_point_group_measured_fraction_full 0.991
_diffrn_reflns_point_group_measured_fraction_max 0.982
_diffrn_reflns_theta_full 25.242
_diffrn_reflns_theta_max 26.430
_diffrn_reflns_theta_min 2.005
_diffrn_standards_number 0
_exptl_absorpt_coefficient_mu 1.279
_exptl_absorpt_correction_T_max 0.7454
_exptl_absorpt_correction_T_min 0.6288
_exptl_absorpt_correction_type multi-scan
_exptl_absorpt_process_details
'SADABS-2016/2 (Bruker,2016/2) was used for absorption correction. wR2(int) was 0.1266 before and 0.0678 after correction. The Ratio of minimum to maximum transmission is 0.8436. The \l/2 correction factor is Not present.'
_exptl_crystal_colour colourless
_exptl_crystal_colour_primary colourless
_exptl_crystal_density_diffrn 1.566
_exptl_crystal_description block
_exptl_crystal_F_000 2864
_exptl_crystal_size_max 0.15
_exptl_crystal_size_mid 0.08
_exptl_crystal_size_min 0.05
_refine_diff_density_max 0.635
_refine_diff_density_min -0.560
_refine_diff_density_rms 0.102
_refine_ls_extinction_method none
_refine_ls_goodness_of_fit_ref 1.055
_refine_ls_hydrogen_treatment constr
_refine_ls_matrix_type full
_refine_ls_number_parameters 421
_refine_ls_number_reflns 6036
_refine_ls_number_restraints 24
_refine_ls_restrained_S_all 1.087
_refine_ls_R_factor_all 0.1084
_refine_ls_R_factor_gt 0.0542
_refine_ls_shift/su_max 0.001
_refine_ls_shift/su_mean 0.000
_refine_ls_structure_factor_coef Fsqd
_refine_ls_weighting_details 'w=1/[\s^2^(Fo^2^)+(0.0255P)^2^+16.3458P] where P=(Fo^2^+2Fc^2^)/3'
_refine_ls_weighting_scheme calc
_refine_ls_wR_factor_gt 0.0934
_refine_ls_wR_factor_ref 0.1159
_reflns_Friedel_coverage 0.000
_reflns_number_gt 3853
_reflns_number_total 6036
_reflns_threshold_expression 'I > 2\s(I)'
_cod_data_source_file d5ce00896d2.cif
_cod_data_source_block gq3_0m
_cod_database_code 7251233
_shelx_shelxl_version_number 2018/3
_shelx_space_group_comment
;
The symmetry employed for this shelxl refinement is uniquely defined
by the following loop, which should always be used as a source of
symmetry information in preference to the above space-group names.
They are only intended as comments.
;
_shelx_estimated_absorpt_t_max 0.939
_shelx_estimated_absorpt_t_min 0.831
_olex2_refinement_description
;
1. Fixed Uiso
 At 1.2 times of:
  All C(H) groups
 At 1.5 times of:
  All O(H,H) groups
2. Uiso/Uaniso restraints and constraints
Uanis(C31) \\sim Ueq, Uanis(C32) \\sim Ueq, Uanis(C6) \\sim Ueq, Uanis(C5)
\\sim Ueq: with sigma of 0.005 and sigma for terminal atoms of 0.01
3.a Rotating group:
 O6(H6A,H6B)
3.b Aromatic/amide H refined with riding coordinates:
 C19(H19), C15(H15), C12(H12), C24(H24), C17(H17), C21(H21), C20(H20), C7(H7),
 C26(H26), C25(H25), C9(H9), C28(H28), C29(H29), C3(H3), C2(H2), C8(H8), C5(H5),
  C32(H32), C6(H6), C31(H31)
;
_olex2_submission_special_instructions 'No special instructions were received'

loop_
_space_group_symop_operation_xyz
'x, y, z'
'-x, y, -z+1/2'
'x+1/2, y+1/2, z'
'-x+1/2, y+1/2, -z+1/2'
'-x, -y, -z'
'x, -y, z-1/2'
'-x+1/2, -y+1/2, -z'
'x+1/2, -y+1/2, z-1/2'

loop_
_atom_site_label
_atom_site_type_symbol
_atom_site_fract_x
_atom_site_fract_y
_atom_site_fract_z
_atom_site_U_iso_or_equiv
_atom_site_adp_type
_atom_site_occupancy
_atom_site_site_symmetry_order
_atom_site_calc_flag
_atom_site_refinement_flags_posn
_atom_site_refinement_flags_adp
_atom_site_refinement_flags_occupancy
_atom_site_disorder_assembly
_atom_site_disorder_group
Zn01 Zn 0.76528(2) 0.55047(5) 0.68925(2) 0.02208(14) Uani 1 1 d . . . . .
Zn02 Zn 0.500000 0.40251(7) 0.250000 0.0254(2) Uani 1 2 d S T P . .
O5 O 0.66224(13) -0.0602(3) 0.49036(13) 0.0250(7) Uani 1 1 d . . . . .
O3 O 0.70744(13) 0.4480(3) 0.61525(13) 0.0260(7) Uani 1 1 d . . . . .
O1 O 0.55167(13) 0.2839(3) 0.32081(13) 0.0275(8) Uani 1 1 d . . . . .
O7 O 0.73076(14) -0.4283(3) 0.34006(14) 0.0304(8) Uani 1 1 d . . . . .
O007 O 0.74371(14) -0.2395(3) 0.30982(15) 0.0302(8) Uani 1 1 d . . . . .
O6 O 0.73752(13) 0.5603(3) 0.75224(13) 0.0277(8) Uani 1 1 d . . . . .
H6A H 0.752642 0.627020 0.778756 0.042 Uiso 1 1 d GR . . . .
H6B H 0.751373 0.495490 0.780086 0.042 Uiso 1 1 d GR . . . .
O2 O 0.59548(13) 0.4613(3) 0.37517(13) 0.0296(8) Uani 1 1 d . . . . .
N00A N 0.71194(16) -0.1237(3) 0.38131(17) 0.0236(9) Uani 1 1 d . . . . .
N00B N 0.55172(16) 0.6616(4) 0.16494(17) 0.0270(9) Uani 1 1 d . . . . .
O4 O 0.73521(17) 0.2672(3) 0.67028(14) 0.0470(10) Uani 1 1 d . . . . .
N00D N 0.54106(16) 0.5125(3) 0.22068(16) 0.0272(9) Uani 1 1 d . . . . .
N00E N 0.84155(16) 0.4608(3) 0.74988(17) 0.0267(9) Uani 1 1 d . . . . .
N00F N 0.90470(16) 0.3250(3) 0.82263(17) 0.0257(9) Uani 1 1 d . . . . .
C13 C 0.71171(19) 0.3278(4) 0.6187(2) 0.0242(10) Uani 1 1 d . . . . .
C23 C 0.7291(2) -0.3110(4) 0.3404(2) 0.0260(11) Uani 1 1 d . . . . .
C10 C 0.58848(19) 0.3452(4) 0.3724(2) 0.0234(10) Uani 1 1 d . . . . .
C18 C 0.67705(18) -0.1201(4) 0.45149(19) 0.0209(10) Uani 1 1 d . . . . .
C22 C 0.70859(19) -0.2499(4) 0.3793(2) 0.0236(10) Uani 1 1 d . . . . .
C16 C 0.65943(19) 0.0721(4) 0.4902(2) 0.0212(10) Uani 1 1 d . . . . .
C11 C 0.62457(18) 0.2694(4) 0.43444(19) 0.0210(10) Uani 1 1 d . . . . .
C14 C 0.68429(18) 0.2612(4) 0.55329(19) 0.0200(10) Uani 1 1 d . . . . .
C19 C 0.69803(18) -0.0595(4) 0.41822(19) 0.0224(10) Uani 1 1 d . . . . .
H19 H 0.702652 0.029544 0.421654 0.027 Uiso 1 1 calc R . . . .
C15 C 0.68784(19) 0.1306(4) 0.55051(19) 0.0224(10) Uani 1 1 d . . . . .
H15 H 0.709628 0.082588 0.589804 0.027 Uiso 1 1 calc R . . . .
C12 C 0.65453(18) 0.3301(4) 0.49512(19) 0.0196(10) Uani 1 1 d . . . . .
H12 H 0.654657 0.419590 0.496843 0.024 Uiso 1 1 calc R . . . .
C30 C 0.98529(19) 0.0483(4) 0.9736(2) 0.0266(11) Uani 1 1 d . . . . .
C1 C 0.5376(2) 0.7605(4) 0.1182(2) 0.0288(11) Uani 1 1 d . . . . .
C24 C 0.85077(19) 0.3730(4) 0.7936(2) 0.0271(11) Uani 1 1 d . . . . .
H24 H 0.823258 0.347401 0.803223 0.033 Uiso 1 1 calc R . . . .
C17 C 0.62610(19) 0.1388(4) 0.4320(2) 0.0226(10) Uani 1 1 d . . . . .
H17 H 0.604638 0.095829 0.391001 0.027 Uiso 1 1 calc R . . . .
C21 C 0.68804(19) -0.3162(4) 0.4118(2) 0.0264(11) Uani 1 1 d . . . . .
H21 H 0.685391 -0.405575 0.409296 0.032 Uiso 1 1 calc R . . . .
C20 C 0.6717(2) -0.2503(4) 0.4476(2) 0.0267(11) Uani 1 1 d . . . . .
H20 H 0.656778 -0.293483 0.469483 0.032 Uiso 1 1 calc R . . . .
C7 C 0.5141(2) 0.5967(4) 0.1728(2) 0.0320(12) Uani 1 1 d . . . . .
H7 H 0.473463 0.609710 0.147385 0.038 Uiso 1 1 calc R . . . .
C27 C 0.93156(19) 0.2319(4) 0.8741(2) 0.0252(11) Uani 1 1 d . . . . .
C26 C 0.9311(2) 0.3842(5) 0.7950(2) 0.0370(13) Uani 1 1 d . . . . .
H26 H 0.968952 0.369619 0.805042 0.044 Uiso 1 1 calc R . . . .
C4 C 0.5081(2) 0.9503(4) 0.0251(2) 0.0276(10) Uani 1 1 d . . . . .
C25 C 0.8915(2) 0.4677(5) 0.7505(2) 0.0358(13) Uani 1 1 d . . . . .
H25 H 0.897534 0.522550 0.723887 0.043 Uiso 1 1 calc R . . . .
C9 C 0.5982(2) 0.5242(6) 0.2440(2) 0.0470(15) Uani 1 1 d . . . . .
H9 H 0.628371 0.475701 0.278806 0.056 Uiso 1 1 calc R . . . .
C28 C 0.9898(2) 0.2239(5) 0.9136(2) 0.0394(14) Uani 1 1 d . . . . .
H28 H 1.012835 0.281148 0.907416 0.047 Uiso 1 1 calc R . . . .
C29 C 1.0163(2) 0.1343(5) 0.9626(2) 0.0416(14) Uani 1 1 d . . . . .
H29 H 1.057335 0.131820 0.989553 0.050 Uiso 1 1 calc R . . . .
C3 C 0.5645(2) 0.9142(5) 0.0693(3) 0.0489(15) Uani 1 1 d . . . . .
H3 H 0.594321 0.955885 0.068085 0.059 Uiso 1 1 calc R . . . .
C2 C 0.5795(2) 0.8197(5) 0.1151(3) 0.0440(14) Uani 1 1 d . . . . .
H2 H 0.618796 0.796421 0.144299 0.053 Uiso 1 1 calc R . . . .
C8 C 0.6055(2) 0.6145(6) 0.2105(3) 0.0591(18) Uani 1 1 d . . . . .
H8 H 0.641067 0.640891 0.217035 0.071 Uiso 1 1 calc R . . . .
C5 C 0.4668(3) 0.8895(6) 0.0300(3) 0.0577(17) Uani 1 1 d . U . . .
H5 H 0.427395 0.913069 0.001673 0.069 Uiso 1 1 calc R . . . .
C32 C 0.8992(3) 0.1478(6) 0.8833(3) 0.0638(18) Uani 1 1 d . U . . .
H32 H 0.858228 0.150220 0.855616 0.077 Uiso 1 1 calc R . . . .
C6 C 0.4818(3) 0.7945(6) 0.0756(3) 0.0611(18) Uani 1 1 d . U . . .
H6 H 0.452301 0.752117 0.077119 0.073 Uiso 1 1 calc R . . . .
C31 C 0.9263(2) 0.0588(6) 0.9333(3) 0.0671(19) Uani 1 1 d . U . . .
H31 H 0.903091 0.002839 0.939777 0.081 Uiso 1 1 calc R . . . .

loop_
_atom_site_aniso_label
_atom_site_aniso_U_11
_atom_site_aniso_U_22
_atom_site_aniso_U_33
_atom_site_aniso_U_23
_atom_site_aniso_U_13
_atom_site_aniso_U_12
Zn01 0.0262(3) 0.0177(3) 0.0199(3) -0.0006(2) 0.0111(2) 0.0016(2)
Zn02 0.0290(4) 0.0190(4) 0.0179(4) 0.000 0.0063(3) 0.000
O5 0.0355(19) 0.0201(16) 0.0260(16) -0.0001(14) 0.0210(15) 0.0013(14)
O3 0.0281(18) 0.0203(16) 0.0196(15) -0.0022(13) 0.0066(13) 0.0017(14)
O1 0.0292(19) 0.0265(18) 0.0151(15) -0.0010(13) 0.0047(14) 0.0018(14)
O7 0.045(2) 0.0219(18) 0.0283(17) -0.0006(14) 0.0228(16) 0.0049(15)
O007 0.047(2) 0.0236(17) 0.0354(18) 0.0016(15) 0.0328(17) 0.0015(16)
O6 0.045(2) 0.0158(16) 0.0254(16) -0.0041(13) 0.0211(15) -0.0054(15)
O2 0.0324(19) 0.0243(19) 0.0222(16) 0.0043(14) 0.0086(14) 0.0018(15)
N00A 0.029(2) 0.018(2) 0.0255(19) 0.0013(16) 0.0163(18) 0.0017(17)
N00B 0.026(2) 0.031(2) 0.0215(19) 0.0037(17) 0.0114(17) 0.0015(18)
O4 0.077(3) 0.026(2) 0.0167(16) 0.0037(15) 0.0118(17) -0.0073(18)
N00D 0.029(2) 0.025(2) 0.0185(19) 0.0003(16) 0.0073(17) 0.0011(18)
N00E 0.028(2) 0.023(2) 0.027(2) 0.0055(17) 0.0131(18) 0.0025(18)
N00F 0.024(2) 0.027(2) 0.0238(19) 0.0036(17) 0.0121(17) 0.0032(18)
C13 0.026(3) 0.025(3) 0.020(2) -0.001(2) 0.012(2) -0.004(2)
C23 0.032(3) 0.023(2) 0.019(2) -0.001(2) 0.011(2) 0.004(2)
C10 0.025(3) 0.026(3) 0.020(2) 0.007(2) 0.013(2) 0.007(2)
C18 0.021(2) 0.022(2) 0.020(2) 0.0025(19) 0.0118(19) 0.0036(19)
C22 0.028(3) 0.017(2) 0.023(2) 0.0025(19) 0.011(2) 0.004(2)
C16 0.027(3) 0.015(2) 0.027(2) -0.0035(19) 0.018(2) -0.0002(19)
C11 0.018(2) 0.025(2) 0.019(2) 0.0032(19) 0.0092(18) 0.005(2)
C14 0.021(2) 0.023(2) 0.016(2) -0.0003(18) 0.0099(18) -0.001(2)
C19 0.028(3) 0.015(2) 0.025(2) 0.0013(19) 0.015(2) 0.002(2)
C15 0.026(3) 0.023(2) 0.016(2) 0.0036(19) 0.0093(19) 0.001(2)
C12 0.018(2) 0.020(2) 0.019(2) 0.0019(18) 0.0093(18) 0.0010(19)
C30 0.024(3) 0.022(2) 0.022(2) 0.002(2) 0.005(2) 0.002(2)
C1 0.034(3) 0.026(3) 0.021(2) 0.005(2) 0.012(2) 0.003(2)
C24 0.021(3) 0.029(3) 0.025(2) 0.002(2) 0.009(2) -0.001(2)
C17 0.024(3) 0.022(2) 0.021(2) -0.0012(19) 0.012(2) 0.001(2)
C21 0.031(3) 0.018(2) 0.032(2) -0.002(2) 0.018(2) 0.002(2)
C20 0.033(3) 0.021(2) 0.031(2) 0.002(2) 0.020(2) 0.000(2)
C7 0.030(3) 0.027(3) 0.029(3) 0.001(2) 0.010(2) -0.001(2)
C27 0.025(3) 0.021(2) 0.022(2) 0.0019(19) 0.008(2) 0.000(2)
C26 0.024(3) 0.052(3) 0.036(3) 0.011(3) 0.017(2) 0.007(3)
C4 0.034(3) 0.028(3) 0.022(2) 0.003(2) 0.016(2) 0.004(2)
C25 0.031(3) 0.044(3) 0.032(3) 0.014(2) 0.017(2) 0.005(3)
C9 0.029(3) 0.069(4) 0.036(3) 0.024(3) 0.014(2) 0.012(3)
C28 0.024(3) 0.056(4) 0.042(3) 0.023(3) 0.020(2) 0.009(3)
C29 0.021(3) 0.060(4) 0.043(3) 0.022(3) 0.017(2) 0.014(3)
C3 0.036(3) 0.049(4) 0.055(3) 0.019(3) 0.021(3) -0.002(3)
C2 0.027(3) 0.042(3) 0.049(3) 0.021(3) 0.012(3) 0.002(3)
C8 0.033(3) 0.089(5) 0.052(4) 0.043(3) 0.020(3) 0.014(3)
C5 0.041(3) 0.074(4) 0.061(3) 0.040(3) 0.030(3) 0.013(3)
C32 0.038(3) 0.056(3) 0.067(3) 0.034(3) 0.009(2) -0.007(3)
C6 0.044(3) 0.079(4) 0.068(3) 0.040(3) 0.035(3) 0.004(3)
C31 0.038(3) 0.064(3) 0.074(3) 0.037(3) 0.015(3) -0.010(3)

loop_
_atom_type_symbol
_atom_type_description
_atom_type_scat_dispersion_real
_atom_type_scat_dispersion_imag
_atom_type_scat_source
C C 0.0033 0.0016 'International Tables Vol C Tables 4.2.6.8 and 6.1.1.4'
H H 0.0000 0.0000 'International Tables Vol C Tables 4.2.6.8 and 6.1.1.4'
N N 0.0061 0.0033 'International Tables Vol C Tables 4.2.6.8 and 6.1.1.4'
O O 0.0106 0.0060 'International Tables Vol C Tables 4.2.6.8 and 6.1.1.4'
Zn Zn 0.2839 1.4301 'International Tables Vol C Tables 4.2.6.8 and 6.1.1.4'

loop_
_geom_angle_atom_site_label_1
_geom_angle_atom_site_label_2
_geom_angle_atom_site_label_3
_geom_angle
_geom_angle_site_symmetry_1
_geom_angle_site_symmetry_3
_geom_angle_publ_flag
O3 Zn01 O007 121.19(13) . 7_656 ?
O3 Zn01 O6 105.11(12) . . ?
O3 Zn01 N00A 85.52(13) . 7_656 ?
O3 Zn01 N00E 114.11(14) . . ?
O007 Zn01 O6 80.97(12) 7_656 . ?
O007 Zn01 N00A 75.84(12) 7_656 7_656 ?
O007 Zn01 N00E 122.81(14) 7_656 . ?
O6 Zn01 N00A 156.72(13) . 7_656 ?
N00E Zn01 O6 98.51(13) . . ?
N00E Zn01 N00A 95.72(14) . 7_656 ?
O1 Zn02 O1 100.74(17) 2_655 . ?
O1 Zn02 N00D 113.47(14) 2_655 2_655 ?
O1 Zn02 N00D 113.47(14) . . ?
O1 Zn02 N00D 109.96(13) . 2_655 ?
O1 Zn02 N00D 109.95(13) 2_655 . ?
N00D Zn02 N00D 109.1(2) . 2_655 ?
C18 O5 C16 119.8(3) . . ?
C13 O3 Zn01 119.6(3) . . ?
C10 O1 Zn02 109.8(3) . . ?
C23 O007 Zn01 120.3(3) . 7_656 ?
Zn01 O6 H6A 111.0 . . ?
Zn01 O6 H6B 110.2 . . ?
H6A O6 H6B 103.1 . . ?
C22 N00A Zn01 110.9(3) . 7_656 ?
C19 N00A Zn01 129.4(3) . 7_656 ?
C19 N00A C22 119.5(4) . . ?
C7 N00B C1 126.2(4) . . ?
C7 N00B C8 106.3(4) . . ?
C8 N00B C1 127.5(4) . . ?
C7 N00D Zn02 123.1(3) . . ?
C7 N00D C9 105.7(4) . . ?
C9 N00D Zn02 131.1(3) . . ?
C24 N00E Zn01 125.2(3) . . ?
C24 N00E C25 106.1(4) . . ?
C25 N00E Zn01 128.5(3) . . ?
C24 N00F C27 127.4(4) . . ?
C24 N00F C26 107.5(4) . . ?
C26 N00F C27 125.0(4) . . ?
O3 C13 C14 115.0(4) . . ?
O4 C13 O3 124.4(4) . . ?
O4 C13 C14 120.5(4) . . ?
O7 C23 O007 124.6(4) . . ?
O7 C23 C22 117.8(4) . . ?
O007 C23 C22 117.6(4) . . ?
O1 C10 C11 116.5(4) . . ?
O2 C10 O1 125.0(4) . . ?
O2 C10 C11 118.5(4) . . ?
O5 C18 C19 124.4(4) . . ?
O5 C18 C20 116.5(4) . . ?
C19 C18 C20 119.1(4) . . ?
N00A C22 C23 114.5(4) . . ?
N00A C22 C21 121.7(4) . . ?
C21 C22 C23 123.8(4) . . ?
C15 C16 O5 116.7(4) . . ?
C15 C16 C17 121.9(4) . . ?
C17 C16 O5 121.2(4) . . ?
C12 C11 C10 119.8(4) . . ?
C17 C11 C10 120.6(4) . . ?
C17 C11 C12 119.5(4) . . ?
C15 C14 C13 120.6(4) . . ?
C12 C14 C13 120.0(4) . . ?
C12 C14 C15 119.4(4) . . ?
N00A C19 C18 121.4(4) . . ?
N00A C19 H19 119.3 . . ?
C18 C19 H19 119.3 . . ?
C16 C15 C14 119.1(4) . . ?
C16 C15 H15 120.4 . . ?
C14 C15 H15 120.4 . . ?
C11 C12 H12 119.6 . . ?
C14 C12 C11 120.7(4) . . ?
C14 C12 H12 119.6 . . ?
C29 C30 C30 121.3(5) . 5_757 ?
C31 C30 C30 123.2(6) . 5_757 ?
C31 C30 C29 115.6(4) . . ?
C2 C1 N00B 120.9(4) . . ?
C2 C1 C6 119.1(5) . . ?
C6 C1 N00B 120.0(5) . . ?
N00E C24 N00F 110.7(4) . . ?
N00E C24 H24 124.6 . . ?
N00F C24 H24 124.6 . . ?
C16 C17 C11 119.0(4) . . ?
C16 C17 H17 120.5 . . ?
C11 C17 H17 120.5 . . ?
C22 C21 H21 120.6 . . ?
C20 C21 C22 118.8(4) . . ?
C20 C21 H21 120.6 . . ?
C18 C20 H20 120.3 . . ?
C21 C20 C18 119.4(4) . . ?
C21 C20 H20 120.3 . . ?
N00B C7 H7 124.4 . . ?
N00D C7 N00B 111.2(4) . . ?
N00D C7 H7 124.4 . . ?
C28 C27 N00F 120.4(4) . . ?
C28 C27 C32 118.4(5) . . ?
C32 C27 N00F 121.1(4) . . ?
N00F C26 H26 127.1 . . ?
C25 C26 N00F 105.8(4) . . ?
C25 C26 H26 127.1 . . ?
C3 C4 C4 122.5(6) . 5_675 ?
C5 C4 C4 121.0(6) . 5_675 ?
C5 C4 C3 116.4(5) . . ?
N00E C25 H25 125.1 . . ?
C26 C25 N00E 109.9(4) . . ?
C26 C25 H25 125.1 . . ?
N00D C9 H9 125.1 . . ?
C8 C9 N00D 109.8(4) . . ?
C8 C9 H9 125.1 . . ?
C27 C28 H28 119.3 . . ?
C27 C28 C29 121.3(5) . . ?
C29 C28 H28 119.3 . . ?
C30 C29 C28 122.1(5) . . ?
C30 C29 H29 119.0 . . ?
C28 C29 H29 119.0 . . ?
C4 C3 H3 118.7 . . ?
C4 C3 C2 122.6(5) . . ?
C2 C3 H3 118.7 . . ?
C1 C2 C3 119.5(5) . . ?
C1 C2 H2 120.2 . . ?
C3 C2 H2 120.2 . . ?
N00B C8 H8 126.5 . . ?
C9 C8 N00B 107.0(5) . . ?
C9 C8 H8 126.5 . . ?
C4 C5 H5 119.6 . . ?
C4 C5 C6 120.9(5) . . ?
C6 C5 H5 119.6 . . ?
C27 C32 H32 120.1 . . ?
C27 C32 C31 119.8(5) . . ?
C31 C32 H32 120.1 . . ?
C1 C6 C5 121.4(5) . . ?
C1 C6 H6 119.3 . . ?
C5 C6 H6 119.3 . . ?
C30 C31 C32 122.8(5) . . ?
C30 C31 H31 118.6 . . ?
C32 C31 H31 118.6 . . ?

loop_
_geom_bond_atom_site_label_1
_geom_bond_atom_site_label_2
_geom_bond_distance
_geom_bond_site_symmetry_2
_geom_bond_publ_flag
Zn01 O3 1.955(3) . ?
Zn01 O007 2.021(3) 7_656 ?
Zn01 O6 2.056(3) . ?
Zn01 N00A 2.263(4) 7_656 ?
Zn01 N00E 2.030(4) . ?
Zn02 O1 1.972(3) . ?
Zn02 O1 1.972(3) 2_655 ?
Zn02 N00D 2.011(4) . ?
Zn02 N00D 2.011(4) 2_655 ?
O5 C18 1.373(5) . ?
O5 C16 1.405(5) . ?
O3 C13 1.278(5) . ?
O1 C10 1.277(5) . ?
O7 C23 1.245(5) . ?
O007 C23 1.272(5) . ?
O6 H6A 0.8916 . ?
O6 H6B 0.8902 . ?
O2 C10 1.243(5) . ?
N00A C22 1.341(5) . ?
N00A C19 1.339(5) . ?
N00B C1 1.434(5) . ?
N00B C7 1.347(6) . ?
N00B C8 1.371(6) . ?
O4 C13 1.230(5) . ?
N00D C7 1.325(5) . ?
N00D C9 1.362(6) . ?
N00E C24 1.328(5) . ?
N00E C25 1.376(6) . ?
N00F C24 1.353(6) . ?
N00F C27 1.439(5) . ?
N00F C26 1.383(6) . ?
C13 C14 1.509(6) . ?
C23 C22 1.491(6) . ?
C10 C11 1.504(6) . ?
C18 C19 1.385(6) . ?
C18 C20 1.386(6) . ?
C22 C21 1.391(6) . ?
C16 C15 1.373(5) . ?
C16 C17 1.386(6) . ?
C11 C12 1.390(5) . ?
C11 C17 1.388(6) . ?
C14 C15 1.392(6) . ?
C14 C12 1.390(5) . ?
C19 H19 0.9500 . ?
C15 H15 0.9500 . ?
C12 H12 0.9500 . ?
C30 C30 1.486(8) 5_757 ?
C30 C29 1.376(7) . ?
C30 C31 1.372(7) . ?
C1 C2 1.354(7) . ?
C1 C6 1.355(7) . ?
C24 H24 0.9500 . ?
C17 H17 0.9500 . ?
C21 H21 0.9500 . ?
C21 C20 1.371(6) . ?
C20 H20 0.9500 . ?
C7 H7 0.9500 . ?
C27 C28 1.352(6) . ?
C27 C32 1.367(7) . ?
C26 H26 0.9500 . ?
C26 C25 1.361(6) . ?
C4 C4 1.485(9) 5_675 ?
C4 C3 1.378(7) . ?
C4 C5 1.371(7) . ?
C25 H25 0.9500 . ?
C9 H9 0.9500 . ?
C9 C8 1.342(7) . ?
C28 H28 0.9500 . ?
C28 C29 1.379(6) . ?
C29 H29 0.9500 . ?
C3 H3 0.9500 . ?
C3 C2 1.383(7) . ?
C2 H2 0.9500 . ?
C8 H8 0.9500 . ?
C5 H5 0.9500 . ?
C5 C6 1.382(7) . ?
C32 H32 0.9500 . ?
C32 C31 1.388(7) . ?
C6 H6 0.9500 . ?
C31 H31 0.9500 . ?
